data_7215507
loop_
_publ_author_name
'Cao, Xinyu'
'Mu, Bao'
'Huang, Rudan'

_publ_section_title
;
 Synthesis of a series of coordination polymers based on mixed ligands to
 tune the structural dimension
;
_journal_issue 23
_journal_name_full CrystEngComm
_journal_page_first 5093
_journal_paper_doi 10.1039/c3ce42272k
_journal_volume 16
_journal_year 2014
_chemical_formula_sum 'C25 H22 Co N2 O7'
_chemical_formula_weight 521.38
_chemical_name_systematic
; 
 ? 
;
_space_group_IT_number 15
_symmetry_cell_setting monoclinic
_symmetry_space_group_name_Hall '-C 2yc'
_symmetry_space_group_name_H-M 'C 1 2/c 1'
_atom_sites_solution_hydrogens geom
_atom_sites_solution_primary direct
_atom_sites_solution_secondary difmap
_audit_creation_method SHELXL-97
_cell_angle_alpha 90.00
_cell_angle_beta 109.888(2)
_cell_angle_gamma 90.00
_cell_formula_units_Z 8
_cell_length_a 35.083(3)
_cell_length_b 7.2940(5)
_cell_length_c 19.1329(17)
_cell_measurement_temperature 293(2)
_cell_volume 4604.0(7)
_computing_structure_refinement 'SHELXL-97 (Sheldrick, 2008)'
_computing_structure_solution 'SHELXS-97 (Sheldrick, 2008)'
_diffrn_ambient_temperature 293(2)
_diffrn_measured_fraction_theta_full 0.999
_diffrn_measured_fraction_theta_max 0.999
_diffrn_radiation_monochromator graphite
_diffrn_radiation_source 'fine-focus sealed tube'
_diffrn_radiation_type MoK\a
_diffrn_radiation_wavelength 0.71073
_diffrn_reflns_av_R_equivalents 0.1000
_diffrn_reflns_av_sigmaI/netI 0.1180
_diffrn_reflns_limit_h_max 40
_diffrn_reflns_limit_h_min -41
_diffrn_reflns_limit_k_max 8
_diffrn_reflns_limit_k_min -8
_diffrn_reflns_limit_l_max 16
_diffrn_reflns_limit_l_min -22
_diffrn_reflns_number 11102
_diffrn_reflns_theta_full 25.00
_diffrn_reflns_theta_max 25.00
_diffrn_reflns_theta_min 2.47
_exptl_absorpt_coefficient_mu 0.795
_exptl_absorpt_correction_T_max 0.8635
_exptl_absorpt_correction_T_min 0.7014
_exptl_absorpt_correction_type multi-scan
_exptl_absorpt_process_details sadabs
_exptl_crystal_density_diffrn 1.504
_exptl_crystal_density_method 'not measured'
_exptl_crystal_F_000 2152
_exptl_crystal_size_max 0.48
_exptl_crystal_size_mid 0.40
_exptl_crystal_size_min 0.19
_refine_diff_density_max 0.517
_refine_diff_density_min -0.618
_refine_diff_density_rms 0.084
_refine_ls_extinction_method none
_refine_ls_goodness_of_fit_ref 0.991
_refine_ls_hydrogen_treatment constr
_refine_ls_matrix_type full
_refine_ls_number_parameters 320
_refine_ls_number_reflns 4059
_refine_ls_number_restraints 0
_refine_ls_restrained_S_all 0.991
_refine_ls_R_factor_all 0.1128
_refine_ls_R_factor_gt 0.0572
_refine_ls_shift/su_max 0.000
_refine_ls_shift/su_mean 0.000
_refine_ls_structure_factor_coef Fsqd
_refine_ls_weighting_details 'calc w=1/[\s^2^(Fo^2^)+(0.0540P)^2^+0.0000P] where P=(Fo^2^+2Fc^2^)/3'
_refine_ls_weighting_scheme calc
_refine_ls_wR_factor_gt 0.1147
_refine_ls_wR_factor_ref 0.1421
_reflns_number_gt 2286
_reflns_number_total 4059
_reflns_threshold_expression >2sigma(I)
_cod_data_source_file c3ce42272k2.cif
_cod_data_source_block 121124c
_cod_depositor_comments
;
The following automatic conversions were performed:

'_symmetry_cell_setting' value 'Monoclinic' changed to 'monoclinic'
according to
/usr/data/users/saulius/crontab/automatic-downloads/rss-feeds/RSC/lib/dictionaries/cif_core.dic
dictionary named 'cif_core.dic' version 2.4.2 from 2011-04-26.

Automatic conversion script
Id: cif_fix_values 2281 2013-09-26 08:29:07Z andrius 

 Adding full bibliography for 7215502--7215509.cif.
;
_cod_original_cell_volume 4604.0(6)
_cod_original_sg_symbol_H-M C2/c
_cod_database_code 7215507

loop_
_symmetry_equiv_pos_as_xyz
'x, y, z'
'-x, y, -z+1/2'
'x+1/2, y+1/2, z'
'-x+1/2, y+1/2, -z+1/2'
'-x, -y, -z'
'x, -y, z-1/2'
'-x+1/2, -y+1/2, -z'
'x+1/2, -y+1/2, z-1/2'

loop_
_atom_site_label
_atom_site_type_symbol
_atom_site_fract_x
_atom_site_fract_y
_atom_site_fract_z
_atom_site_U_iso_or_equiv
_atom_site_adp_type
_atom_site_occupancy
_atom_site_symmetry_multiplicity
_atom_site_calc_flag
_atom_site_refinement_flags
Co1 Co 0.089465(18) 0.23400(8) 0.14310(3) 0.0319(2) Uani 1 1 d .
N1 N 0.06432(11) 0.1654(5) 0.0275(2) 0.0323(9) Uani 1 1 d .
N2 N 0.02769(11) 0.3194(5) 0.1107(2) 0.0381(10) Uani 1 1 d .
O1 O 0.14169(8) 0.0862(4) 0.15302(18) 0.0345(8) Uani 1 1 d .
O2 O 0.11959(9) -0.2018(4) 0.1486(2) 0.0438(9) Uani 1 1 d .
O3 O 0.10719(10) 0.6217(4) -0.25930(18) 0.0434(9) Uani 1 1 d .
O4 O 0.12019(11) 0.8419(5) -0.17464(19) 0.0551(10) Uani 1 1 d .
O5 O 0.18954(9) 0.0572(5) 0.0604(2) 0.0489(10) Uani 1 1 d .
O6 O 0.11899(10) 0.4479(5) 0.10351(18) 0.0431(9) Uani 1 1 d .
H6A H 0.1237 0.5544 0.1226 0.029(14) Uiso 1 1 d R
H6B H 0.1398 0.3811 0.1223 0.20(5) Uiso 1 1 d R
O7 O 0.07202(9) 0.0076(5) 0.2006(2) 0.0411(9) Uani 1 1 d .
H7A H 0.0838 -0.0839 0.1892 0.12(3) Uiso 1 1 d R
H7B H 0.0869 0.0513 0.2421 0.15(4) Uiso 1 1 d R
C1 C 0.14617(13) -0.0841(6) 0.1500(3) 0.0313(12) Uani 1 1 d .
C2 C 0.18665(13) -0.1558(6) 0.1516(2) 0.0282(11) Uani 1 1 d .
C3 C 0.20845(13) -0.0773(6) 0.1101(3) 0.0355(12) Uani 1 1 d .
C4 C 0.24725(14) -0.1404(7) 0.1192(3) 0.0490(15) Uani 1 1 d .
H4 H 0.2619 -0.0859 0.0924 0.059 Uiso 1 1 calc R
C5 C 0.26418(15) -0.2815(7) 0.1669(3) 0.0542(16) Uani 1 1 d .
H5 H 0.2903 -0.3216 0.1728 0.065 Uiso 1 1 calc R
C6 C 0.24237(15) -0.3641(7) 0.2063(3) 0.0512(15) Uani 1 1 d .
H6 H 0.2534 -0.4611 0.2384 0.061 Uiso 1 1 calc R
C7 C 0.20391(14) -0.3006(6) 0.1975(3) 0.0403(13) Uani 1 1 d .
H7 H 0.1892 -0.3578 0.2235 0.048 Uiso 1 1 calc R
C8 C 0.12176(13) 0.6803(7) -0.1938(3) 0.0337(12) Uani 1 1 d .
C9 C 0.14361(12) 0.5445(7) -0.1341(3) 0.0312(12) Uani 1 1 d .
C10 C 0.16217(14) 0.5990(7) -0.0612(3) 0.0397(13) Uani 1 1 d .
H10 H 0.1606 0.7207 -0.0480 0.048 Uiso 1 1 calc R
C11 C 0.18320(15) 0.4729(9) -0.0074(3) 0.0519(15) Uani 1 1 d .
H11 H 0.1951 0.5097 0.0418 0.062 Uiso 1 1 calc R
C12 C 0.18643(15) 0.2926(8) -0.0272(3) 0.0512(16) Uani 1 1 d .
C13 C 0.16730(16) 0.2381(7) -0.0986(3) 0.0532(15) Uani 1 1 d .
H13 H 0.1688 0.1161 -0.1116 0.064 Uiso 1 1 calc R
C14 C 0.14563(14) 0.3620(7) -0.1521(3) 0.0432(13) Uani 1 1 d .
H14 H 0.1323 0.3223 -0.2005 0.052 Uiso 1 1 calc R
C15 C 0.21284(17) 0.1610(9) 0.0292(4) 0.078(2) Uani 1 1 d .
H15A H 0.2267 0.0804 0.0054 0.094 Uiso 1 1 calc R
H15B H 0.2331 0.2287 0.0679 0.094 Uiso 1 1 calc R
C16 C 0.08563(15) 0.1044(7) -0.0143(3) 0.0412(13) Uani 1 1 d .
H16 H 0.1133 0.0841 0.0085 0.049 Uiso 1 1 calc R
C17 C 0.06842(18) 0.0705(7) -0.0896(3) 0.0522(15) Uani 1 1 d .
H17 H 0.0841 0.0290 -0.1170 0.063 Uiso 1 1 calc R
C18 C 0.02787(17) 0.0994(7) -0.1225(3) 0.0535(15) Uani 1 1 d .
H18 H 0.0153 0.0739 -0.1727 0.064 Uiso 1 1 calc R
C19 C 0.00556(16) 0.1661(7) -0.0816(3) 0.0471(14) Uani 1 1 d .
H19 H -0.0221 0.1876 -0.1040 0.057 Uiso 1 1 calc R
C20 C 0.02469(14) 0.2013(6) -0.0063(3) 0.0326(12) Uani 1 1 d .
C21 C 0.00373(13) 0.2798(6) 0.0410(3) 0.0330(12) Uani 1 1 d .
C22 C -0.03719(14) 0.3160(7) 0.0169(3) 0.0476(14) Uani 1 1 d .
H22 H -0.0531 0.2895 -0.0319 0.057 Uiso 1 1 calc R
C23 C -0.05465(17) 0.3913(8) 0.0645(4) 0.0596(17) Uani 1 1 d .
H23 H -0.0823 0.4167 0.0485 0.072 Uiso 1 1 calc R
C24 C -0.03086(17) 0.4278(8) 0.1354(4) 0.0612(17) Uani 1 1 d .
H24 H -0.0420 0.4770 0.1691 0.073 Uiso 1 1 calc R
C25 C 0.01018(17) 0.3908(8) 0.1569(3) 0.0593(17) Uani 1 1 d .
H25 H 0.0264 0.4165 0.2055 0.071 Uiso 1 1 calc R

loop_
_atom_site_aniso_label
_atom_site_aniso_U_11
_atom_site_aniso_U_22
_atom_site_aniso_U_33
_atom_site_aniso_U_23
_atom_site_aniso_U_13
_atom_site_aniso_U_12
Co1 0.0312(4) 0.0319(4) 0.0311(4) -0.0020(3) 0.0088(3) -0.0001(3)
N1 0.033(2) 0.032(2) 0.034(2) -0.003(2) 0.014(2) -0.0035(18)
N2 0.037(2) 0.044(3) 0.035(2) -0.001(2) 0.013(2) 0.005(2)
O1 0.0337(19) 0.0219(18) 0.049(2) 0.0036(17) 0.0151(16) -0.0006(14)
O2 0.039(2) 0.0263(19) 0.069(3) -0.0017(18) 0.0224(18) -0.0049(16)
O3 0.058(2) 0.035(2) 0.031(2) 0.0037(18) 0.0079(18) 0.0015(17)
O4 0.078(3) 0.043(2) 0.037(2) 0.001(2) 0.011(2) 0.016(2)
O5 0.0312(19) 0.055(2) 0.064(2) 0.040(2) 0.0210(18) 0.0116(17)
O6 0.056(2) 0.025(2) 0.050(2) -0.0049(19) 0.0209(18) -0.0069(18)
O7 0.039(2) 0.035(2) 0.049(2) -0.0063(19) 0.0140(19) -0.0057(17)
C1 0.032(3) 0.028(3) 0.032(3) 0.001(2) 0.009(2) -0.005(2)
C2 0.032(3) 0.022(3) 0.029(3) 0.003(2) 0.008(2) 0.003(2)
C3 0.026(3) 0.037(3) 0.040(3) 0.010(3) 0.007(2) 0.005(2)
C4 0.032(3) 0.056(4) 0.064(4) 0.025(3) 0.023(3) 0.012(3)
C5 0.037(3) 0.061(4) 0.063(4) 0.015(3) 0.016(3) 0.018(3)
C6 0.048(3) 0.042(3) 0.056(4) 0.017(3) 0.007(3) 0.016(3)
C7 0.044(3) 0.036(3) 0.040(3) 0.007(3) 0.013(3) -0.001(2)
C8 0.030(3) 0.037(3) 0.036(3) -0.001(3) 0.015(2) -0.001(2)
C9 0.026(3) 0.039(3) 0.031(3) 0.001(3) 0.013(2) 0.003(2)
C10 0.041(3) 0.044(3) 0.037(3) 0.004(3) 0.018(3) 0.000(3)
C11 0.045(3) 0.074(4) 0.033(3) 0.016(3) 0.009(3) -0.001(3)
C12 0.028(3) 0.059(4) 0.061(4) 0.029(3) 0.008(3) -0.006(3)
C13 0.050(4) 0.037(3) 0.070(4) 0.011(3) 0.016(3) 0.001(3)
C14 0.043(3) 0.043(3) 0.041(3) 0.007(3) 0.010(3) 0.002(3)
C15 0.046(4) 0.090(5) 0.091(5) 0.054(4) 0.013(3) -0.005(3)
C16 0.042(3) 0.041(3) 0.042(3) -0.003(3) 0.017(3) -0.001(2)
C17 0.069(4) 0.053(4) 0.041(3) -0.011(3) 0.027(3) -0.001(3)
C18 0.058(4) 0.058(4) 0.039(3) -0.010(3) 0.009(3) -0.007(3)
C19 0.046(3) 0.048(3) 0.037(3) -0.003(3) 0.000(3) -0.006(3)
C20 0.031(3) 0.026(3) 0.039(3) 0.002(2) 0.010(2) -0.005(2)
C21 0.029(3) 0.031(3) 0.038(3) 0.001(3) 0.010(2) -0.004(2)
C22 0.036(3) 0.054(4) 0.053(4) 0.011(3) 0.014(3) -0.004(3)
C23 0.041(4) 0.063(4) 0.080(5) 0.024(4) 0.028(4) 0.013(3)
C24 0.054(4) 0.077(5) 0.065(4) 0.013(4) 0.035(4) 0.023(3)
C25 0.063(4) 0.080(5) 0.034(3) -0.001(3) 0.016(3) 0.019(3)

loop_
_atom_type_symbol
_atom_type_description
_atom_type_scat_dispersion_real
_atom_type_scat_dispersion_imag
_atom_type_scat_source
C C 0.0033 0.0016 'International Tables Vol C Tables 4.2.6.8 and 6.1.1.4'
H H 0.0000 0.0000 'International Tables Vol C Tables 4.2.6.8 and 6.1.1.4'
N N 0.0061 0.0033 'International Tables Vol C Tables 4.2.6.8 and 6.1.1.4'
O O 0.0106 0.0060 'International Tables Vol C Tables 4.2.6.8 and 6.1.1.4'
Co Co 0.3494 0.9721 'International Tables Vol C Tables 4.2.6.8 and 6.1.1.4'

loop_
_geom_angle_atom_site_label_1
_geom_angle_atom_site_label_2
_geom_angle_atom_site_label_3
_geom_angle
_geom_angle_site_symmetry_1
_geom_angle_site_symmetry_3
O3 Co1 O1 101.46(13) 6_566 .
O3 Co1 N2 94.48(14) 6_566 .
O1 Co1 N2 162.66(14) . .
O3 Co1 N1 162.18(14) 6_566 .
O1 Co1 N1 90.79(13) . .
N2 Co1 N1 75.38(14) . .
O3 Co1 O6 85.12(13) 6_566 .
O1 Co1 O6 83.86(13) . .
N2 Co1 O6 104.43(15) . .
N1 Co1 O6 83.35(13) . .
O3 Co1 O7 88.84(14) 6_566 .
O1 Co1 O7 87.20(12) . .
N2 Co1 O7 86.35(14) . .
N1 Co1 O7 104.81(14) . .
O6 Co1 O7 168.00(13) . .
C16 N1 C20 118.1(4) . .
C16 N1 Co1 125.1(3) . .
C20 N1 Co1 116.5(3) . .
C25 N2 C21 117.7(4) . .
C25 N2 Co1 124.7(3) . .
C21 N2 Co1 117.1(3) . .
C1 O1 Co1 129.0(3) . .
C8 O3 Co1 129.0(3) . 6_565
C3 O5 C15 118.1(4) . .
Co1 O6 H6A 123.9 . .
Co1 O6 H6B 83.3 . .
H6A O6 H6B 109.3 . .
Co1 O7 H7A 102.8 . .
Co1 O7 H7B 89.9 . .
H7A O7 H7B 109.6 . .
O1 C1 O2 124.8(4) . .
O1 C1 C2 118.4(4) . .
O2 C1 C2 116.7(4) . .
C7 C2 C3 118.0(4) . .
C7 C2 C1 119.2(4) . .
C3 C2 C1 122.7(4) . .
O5 C3 C4 123.1(4) . .
O5 C3 C2 117.3(4) . .
C4 C3 C2 119.7(4) . .
C5 C4 C3 121.0(5) . .
C5 C4 H4 119.5 . .
C3 C4 H4 119.5 . .
C4 C5 C6 119.8(5) . .
C4 C5 H5 120.1 . .
C6 C5 H5 120.1 . .
C7 C6 C5 119.1(5) . .
C7 C6 H6 120.5 . .
C5 C6 H6 120.5 . .
C2 C7 C6 122.4(5) . .
C2 C7 H7 118.8 . .
C6 C7 H7 118.8 . .
O4 C8 O3 125.0(5) . .
O4 C8 C9 117.5(4) . .
O3 C8 C9 117.5(4) . .
C14 C9 C10 118.8(5) . .
C14 C9 C8 119.9(4) . .
C10 C9 C8 121.3(5) . .
C9 C10 C11 120.4(5) . .
C9 C10 H10 119.8 . .
C11 C10 H10 119.8 . .
C12 C11 C10 119.9(5) . .
C12 C11 H11 120.0 . .
C10 C11 H11 120.0 . .
C13 C12 C11 119.6(5) . .
C13 C12 C15 120.4(6) . .
C11 C12 C15 119.9(6) . .
C12 C13 C14 120.8(5) . .
C12 C13 H13 119.6 . .
C14 C13 H13 119.6 . .
C9 C14 C13 120.4(5) . .
C9 C14 H14 119.8 . .
C13 C14 H14 119.8 . .
O5 C15 C12 110.3(4) . .
O5 C15 H15A 109.6 . .
C12 C15 H15A 109.6 . .
O5 C15 H15B 109.6 . .
C12 C15 H15B 109.6 . .
H15A C15 H15B 108.1 . .
N1 C16 C17 123.1(5) . .
N1 C16 H16 118.5 . .
C17 C16 H16 118.5 . .
C18 C17 C16 118.1(5) . .
C18 C17 H17 121.0 . .
C16 C17 H17 121.0 . .
C17 C18 C19 120.1(5) . .
C17 C18 H18 120.0 . .
C19 C18 H18 120.0 . .
C18 C19 C20 119.2(5) . .
C18 C19 H19 120.4 . .
C20 C19 H19 120.4 . .
N1 C20 C19 121.2(5) . .
N1 C20 C21 115.6(4) . .
C19 C20 C21 123.1(5) . .
N2 C21 C22 121.4(5) . .
N2 C21 C20 115.0(4) . .
C22 C21 C20 123.6(5) . .
C23 C22 C21 120.3(5) . .
C23 C22 H22 119.9 . .
C21 C22 H22 119.9 . .
C24 C23 C22 118.7(5) . .
C24 C23 H23 120.6 . .
C22 C23 H23 120.6 . .
C23 C24 C25 118.9(6) . .
C23 C24 H24 120.6 . .
C25 C24 H24 120.6 . .
N2 C25 C24 123.0(5) . .
N2 C25 H25 118.5 . .
C24 C25 H25 118.5 . .

loop_
_geom_bond_atom_site_label_1
_geom_bond_atom_site_label_2
_geom_bond_distance
_geom_bond_site_symmetry_2
Co1 O3 2.047(3) 6_566
Co1 O1 2.078(3) .
Co1 N2 2.134(4) .
Co1 N1 2.143(4) .
Co1 O6 2.148(3) .
Co1 O7 2.184(3) .
N1 C16 1.343(6) .
N1 C20 1.345(5) .
N2 C25 1.341(6) .
N2 C21 1.343(6) .
O1 C1 1.256(5) .
O2 C1 1.261(5) .
O3 C8 1.255(5) .
O3 Co1 2.047(3) 6_565
O4 C8 1.242(5) .
O5 C3 1.370(5) .
O5 C15 1.389(6) .
O6 H6A 0.8499 .
O6 H6B 0.8500 .
O7 H7A 0.8500 .
O7 H7B 0.8500 .
C1 C2 1.504(6) .
C2 C7 1.375(6) .
C2 C3 1.399(6) .
C3 C4 1.391(6) .
C4 C5 1.370(6) .
C4 H4 0.9300 .
C5 C6 1.382(7) .
C5 H5 0.9300 .
C6 C7 1.381(6) .
C6 H6 0.9300 .
C7 H7 0.9300 .
C8 C9 1.509(6) .
C9 C14 1.383(6) .
C9 C10 1.383(6) .
C10 C11 1.390(7) .
C10 H10 0.9300 .
C11 C12 1.384(7) .
C11 H11 0.9300 .
C12 C13 1.360(8) .
C12 C15 1.505(7) .
C13 C14 1.383(7) .
C13 H13 0.9300 .
C14 H14 0.9300 .
C15 H15A 0.9700 .
C15 H15B 0.9700 .
C16 C17 1.382(7) .
C16 H16 0.9300 .
C17 C18 1.362(7) .
C17 H17 0.9300 .
C18 C19 1.370(7) .
C18 H18 0.9300 .
C19 C20 1.390(6) .
C19 H19 0.9300 .
C20 C21 1.464(6) .
C21 C22 1.376(6) .
C22 C23 1.374(7) .
C22 H22 0.9300 .
C23 C24 1.355(8) .
C23 H23 0.9300 .
C24 C25 1.383(7) .
C24 H24 0.9300 .
C25 H25 0.9300 .

loop_
_geom_torsion_atom_site_label_1
_geom_torsion_atom_site_label_2
_geom_torsion_atom_site_label_3
_geom_torsion_atom_site_label_4
_geom_torsion
_geom_torsion_site_symmetry_1
O3 Co1 N1 C16 115.6(5) 6_566
O1 Co1 N1 C16 -18.1(4) .
N2 Co1 N1 C16 172.4(4) .
O6 Co1 N1 C16 65.6(4) .
O7 Co1 N1 C16 -105.4(4) .
O3 Co1 N1 C20 -58.6(6) 6_566
O1 Co1 N1 C20 167.6(3) .
N2 Co1 N1 C20 -1.8(3) .
O6 Co1 N1 C20 -108.6(3) .
O7 Co1 N1 C20 80.3(3) .
O3 Co1 N2 C25 -17.9(4) 6_566
O1 Co1 N2 C25 139.0(5) .
N1 Co1 N2 C25 177.0(5) .
O6 Co1 N2 C25 -104.0(4) .
O7 Co1 N2 C25 70.7(4) .
O3 Co1 N2 C21 169.9(3) 6_566
O1 Co1 N2 C21 -33.2(7) .
N1 Co1 N2 C21 4.8(3) .
O6 Co1 N2 C21 83.8(4) .
O7 Co1 N2 C21 -101.6(4) .
O3 Co1 O1 C1 123.6(4) 6_566
N2 Co1 O1 C1 -32.9(7) .
N1 Co1 O1 C1 -69.4(4) .
O6 Co1 O1 C1 -152.7(4) .
O7 Co1 O1 C1 35.4(4) .
Co1 O1 C1 O2 -8.7(7) .
Co1 O1 C1 C2 174.2(3) .
O1 C1 C2 C7 134.0(5) .
O2 C1 C2 C7 -43.3(6) .
O1 C1 C2 C3 -43.7(7) .
O2 C1 C2 C3 139.0(5) .
C15 O5 C3 C4 -13.8(8) .
C15 O5 C3 C2 167.9(5) .
C7 C2 C3 O5 175.0(4) .
C1 C2 C3 O5 -7.2(7) .
C7 C2 C3 C4 -3.3(7) .
C1 C2 C3 C4 174.4(5) .
O5 C3 C4 C5 -176.7(5) .
C2 C3 C4 C5 1.6(8) .
C3 C4 C5 C6 0.6(8) .
C4 C5 C6 C7 -0.9(8) .
C3 C2 C7 C6 3.1(7) .
C1 C2 C7 C6 -174.7(5) .
C5 C6 C7 C2 -1.0(8) .
Co1 O3 C8 O4 16.7(7) 6_565
Co1 O3 C8 C9 -162.0(3) 6_565
O4 C8 C9 C14 178.8(4) .
O3 C8 C9 C14 -2.4(6) .
O4 C8 C9 C10 -1.8(7) .
O3 C8 C9 C10 177.0(4) .
C14 C9 C10 C11 1.4(7) .
C8 C9 C10 C11 -178.0(4) .
C9 C10 C11 C12 1.5(7) .
C10 C11 C12 C13 -3.2(8) .
C10 C11 C12 C15 173.5(5) .
C11 C12 C13 C14 1.9(8) .
C15 C12 C13 C14 -174.8(5) .
C10 C9 C14 C13 -2.7(7) .
C8 C9 C14 C13 176.7(4) .
C12 C13 C14 C9 1.1(8) .
C3 O5 C15 C12 176.5(5) .
C13 C12 C15 O5 -85.4(7) .
C11 C12 C15 O5 97.9(6) .
C20 N1 C16 C17 -2.6(7) .
Co1 N1 C16 C17 -176.7(4) .
N1 C16 C17 C18 -0.4(8) .
C16 C17 C18 C19 2.1(8) .
C17 C18 C19 C20 -0.8(8) .
C16 N1 C20 C19 3.9(7) .
Co1 N1 C20 C19 178.5(3) .
C16 N1 C20 C21 -175.8(4) .
Co1 N1 C20 C21 -1.2(5) .
C18 C19 C20 N1 -2.3(8) .
C18 C19 C20 C21 177.4(5) .
C25 N2 C21 C22 2.0(7) .
Co1 N2 C21 C22 174.7(3) .
C25 N2 C21 C20 -179.6(4) .
Co1 N2 C21 C20 -6.9(5) .
N1 C20 C21 N2 5.3(6) .
C19 C20 C21 N2 -174.4(4) .
N1 C20 C21 C22 -176.4(4) .
C19 C20 C21 C22 3.9(7) .
N2 C21 C22 C23 -1.2(8) .
C20 C21 C22 C23 -179.4(5) .
C21 C22 C23 C24 -0.3(8) .
C22 C23 C24 C25 1.0(9) .
C21 N2 C25 C24 -1.3(8) .
Co1 N2 C25 C24 -173.5(4) .
C23 C24 C25 N2 -0.2(9) .
